data_4307918
loop_
_publ_author_name
'Liang Deng'
'Hoi-Shan Chan'
'Zuowei Xie'

_publ_section_title
;
Synthesis, Structure, Reactivity, and Thermal Isomerization of
Boron-Substituted 13-Vertex Cobaltacarboranes (\h5-Cp)Co(\h6-R2C2B10Me8H2)
(R = H, Et)
;
_journal_name_full 'Inorganic Chemistry'
_journal_page_first 2716
_journal_page_last 2724
_journal_paper_doi 10.1021/ic062423t
_journal_volume 46
_journal_year 2007
_chemical_formula_sum 'C16 H35 B10 Co'
_chemical_formula_weight 394.47
_chemical_name_systematic
; 
 ? 
;
_space_group_IT_number 62
_symmetry_cell_setting orthorhombic
_symmetry_space_group_name_Hall '-P 2ac 2n'
_symmetry_space_group_name_H-M 'P n m a'
_atom_sites_solution_hydrogens geom
_atom_sites_solution_primary direct
_atom_sites_solution_secondary difmap
_audit_creation_method SHELXL-97
_cell_angle_alpha 90.00
_cell_angle_beta 90.00
_cell_angle_gamma 90.00
_cell_formula_units_Z 4
_cell_length_a 17.5088(10)
_cell_length_b 12.5157(7)
_cell_length_c 10.0731(5)
_cell_measurement_temperature 293(2)
_cell_volume 2207.4(2)
_computing_structure_refinement 'SHELXL-97 (Sheldrick, 1997)'
_computing_structure_solution 'SHELXS-97 (Sheldrick, 1990)'
_diffrn_ambient_temperature 293(2)
_diffrn_measured_fraction_theta_full 1.000
_diffrn_measured_fraction_theta_max 1.000
_diffrn_radiation_monochromator graphite
_diffrn_radiation_source 'fine-focus sealed tube'
_diffrn_radiation_type MoK\a
_diffrn_radiation_wavelength 0.71073
_diffrn_reflns_av_R_equivalents 0.0290
_diffrn_reflns_av_sigmaI/netI 0.0143
_diffrn_reflns_limit_h_max 20
_diffrn_reflns_limit_h_min -20
_diffrn_reflns_limit_k_max 9
_diffrn_reflns_limit_k_min -14
_diffrn_reflns_limit_l_max 11
_diffrn_reflns_limit_l_min -11
_diffrn_reflns_number 11260
_diffrn_reflns_theta_full 25.01
_diffrn_reflns_theta_max 25.01
_diffrn_reflns_theta_min 2.33
_exptl_absorpt_coefficient_mu 0.776
_exptl_absorpt_correction_T_max 1.00
_exptl_absorpt_correction_T_min 0.728173
_exptl_absorpt_correction_type sadabs
_exptl_crystal_colour red
_exptl_crystal_density_diffrn 1.187
_exptl_crystal_density_method 'not measured'
_exptl_crystal_description block
_exptl_crystal_F_000 832
_exptl_crystal_size_max 0.50
_exptl_crystal_size_mid 0.40
_exptl_crystal_size_min 0.30
_refine_diff_density_max 0.625
_refine_diff_density_min -0.395
_refine_diff_density_rms 0.093
_refine_ls_extinction_method none
_refine_ls_goodness_of_fit_ref 1.134
_refine_ls_hydrogen_treatment riding
_refine_ls_matrix_type full
_refine_ls_number_parameters 141
_refine_ls_number_reflns 2041
_refine_ls_number_restraints 0
_refine_ls_restrained_S_all 1.134
_refine_ls_R_factor_all 0.0495
_refine_ls_R_factor_gt 0.0462
_refine_ls_shift/su_max 0.001
_refine_ls_shift/su_mean 0.000
_refine_ls_structure_factor_coef Fsqd
_refine_ls_weighting_details 'calc w=1/[\s^2^(Fo^2^)+(0.0802P)^2^+1.3200P] where P=(Fo^2^+2Fc^2^)/3'
_refine_ls_weighting_scheme calc
_refine_ls_wR_factor_gt 0.1344
_refine_ls_wR_factor_ref 0.1382
_reflns_number_gt 1860
_reflns_number_total 2041
_reflns_threshold_expression >2sigma(I)
_cod_data_source_file ic062423tsi20061218_054606_8.cif
_cod_data_source_block 8b
_cod_depositor_comments
;
The following automatic conversions were performed:
'_symmetry_cell_setting' value 'Orthorhombic' changed to 'orthorhombic'
according to '/home/saulius/struct/CIF-dictionaries/cif_core.dic'
dictionary named 'cif_core.dic' version 2.4.1 from 2010-06-29.

Automatic conversion script
Id: cif_fix_enum 1527 2010-12-29 10:47:43Z saulius 
;
_cod_database_code 4307918

loop_
_symmetry_equiv_pos_as_xyz
'x, y, z'
'-x+1/2, -y, z+1/2'
'x+1/2, -y+1/2, -z+1/2'
'-x, y+1/2, -z'
'-x, -y, -z'
'x-1/2, y, -z-1/2'
'-x-1/2, y-1/2, z-1/2'
'x, -y-1/2, z'

loop_
_atom_site_label
_atom_site_type_symbol
_atom_site_fract_x
_atom_site_fract_y
_atom_site_fract_z
_atom_site_U_iso_or_equiv
_atom_site_adp_type
_atom_site_occupancy
_atom_site_symmetry_multiplicity
_atom_site_calc_flag
_atom_site_refinement_flags
_atom_site_disorder_assembly
_atom_site_disorder_group
Co4 Co 0.12308(3) 0.2500 1.01572(5) 0.0393(2) Uani 1 2 d S . .
C1 C 0.1912(2) 0.2500 0.8559(4) 0.0457(8) Uani 1 2 d S . .
H1 H 0.2540 0.2500 0.8607 0.055 Uiso 1 2 d SR . .
C2 C 0.2065(2) 0.0350(3) 0.8662(4) 0.0829(11) Uani 1 1 d . . .
H2A H 0.2106 0.0009 0.7812 0.124 Uiso 1 1 d R . .
H2B H 0.2564 0.0563 0.8958 0.124 Uiso 1 1 d R . .
H2C H 0.1848 -0.0139 0.9291 0.124 Uiso 1 1 d R . .
C5 C 0.2015(3) 0.2500 0.5815(6) 0.097(2) Uani 1 2 d S . .
H5A H 0.2471 0.2882 0.6051 0.146 Uiso 0.50 1 calc PR . .
H5B H 0.1778 0.2841 0.5068 0.146 Uiso 0.50 1 calc PR . .
H5C H 0.2144 0.1777 0.5588 0.146 Uiso 0.50 1 calc PR . .
C6 C 0.05748(15) 0.1354(2) 0.9029(3) 0.0494(7) Uani 0.50 1 d P . .
H6 H 0.0431 0.0624 0.9585 0.059 Uiso 0.50 1 d PR . .
C10 C -0.0616(3) 0.2500 1.0513(5) 0.0724(13) Uani 1 2 d S . .
H10A H -0.1075 0.2754 1.0098 0.109 Uiso 0.50 1 calc PR . .
H10B H -0.0486 0.2959 1.1242 0.109 Uiso 0.50 1 calc PR . .
H10C H -0.0696 0.1787 1.0834 0.109 Uiso 0.50 1 calc PR . .
C11 C 0.0130(4) 0.2500 0.5169(5) 0.112(3) Uani 1 2 d S . .
H11A H 0.0191 0.1798 0.4800 0.169 Uiso 0.50 1 calc PR . .
H11B H 0.0426 0.3001 0.4664 0.169 Uiso 0.50 1 calc PR . .
H11C H -0.0399 0.2701 0.5139 0.169 Uiso 0.50 1 calc PR . .
C12 C -0.0866(2) 0.1156(3) 0.7675(5) 0.0909(12) Uani 1 1 d . . .
H12A H -0.0963 0.1123 0.6738 0.136 Uiso 1 1 calc R . .
H12B H -0.1282 0.1512 0.8110 0.136 Uiso 1 1 calc R . .
H12C H -0.0817 0.0445 0.8021 0.136 Uiso 1 1 calc R . .
C19 C 0.0792(4) 0.0275(6) 0.6469(7) 0.0716(17) Uiso 0.50 1 d P . .
H19A H 0.0420 -0.0237 0.6762 0.107 Uiso 0.50 1 d PR . .
H19B H 0.0691 0.0467 0.5564 0.107 Uiso 0.50 1 d PR . .
H19C H 0.1293 -0.0032 0.6534 0.107 Uiso 0.50 1 d PR . .
C20 C 0.2161(3) 0.2500 1.1478(5) 0.0716(13) Uani 1 2 d S . .
C21 C 0.1694(2) 0.1592(3) 1.1671(3) 0.0769(10) Uani 1 1 d . . .
H21A H 0.1857 0.0863 1.1595 0.092 Uiso 1 1 d R . .
C22 C 0.0952(2) 0.1943(3) 1.1984(3) 0.0766(10) Uani 1 1 d . . .
H22A H 0.0525 0.1492 1.2191 0.092 Uiso 1 1 d R . .
C25 C 0.2995(3) 0.2500 1.1196(7) 0.100(2) Uani 1 2 d S . .
H25A H 0.3264 0.2778 1.1952 0.150 Uiso 0.50 1 d PR . .
H25B H 0.3098 0.2940 1.0436 0.150 Uiso 0.50 1 d PR . .
H25C H 0.3163 0.1783 1.1023 0.150 Uiso 0.50 1 d PR . .
B2 B 0.15487(18) 0.1388(3) 0.8558(3) 0.0498(7) Uani 1 1 d . . .
B5 B 0.1437(3) 0.2500 0.7047(5) 0.0607(13) Uani 1 2 d S . .
B7 B 0.05748(15) 0.1354(2) 0.9029(3) 0.0494(7) Uani 0.50 1 d P . .
H7 H 0.0431 0.0624 0.9585 0.059 Uiso 0.50 1 d PR . .
B8 B 0.07720(18) 0.1305(3) 0.7347(4) 0.0584(9) Uani 0.50 1 d P . .
H8 H 0.0801 0.0403 0.6626 0.070 Uiso 0.50 1 d PR . .
B9 B 0.07720(18) 0.1305(3) 0.7347(4) 0.0584(9) Uani 0.50 1 d P . .
B10 B 0.0065(2) 0.2500 0.9454(4) 0.0393(8) Uani 1 2 d S . .
B11 B 0.0418(3) 0.2500 0.6679(5) 0.0641(14) Uani 1 2 d S . .
B12 B -0.01028(17) 0.1793(3) 0.7932(3) 0.0499(7) Uani 1 1 d . . .

loop_
_atom_site_aniso_label
_atom_site_aniso_U_11
_atom_site_aniso_U_22
_atom_site_aniso_U_33
_atom_site_aniso_U_23
_atom_site_aniso_U_13
_atom_site_aniso_U_12
Co4 0.0403(3) 0.0434(3) 0.0343(3) 0.000 -0.00146(17) 0.000
C1 0.0312(17) 0.058(2) 0.048(2) 0.000 0.0061(15) 0.000
C2 0.071(2) 0.0572(19) 0.121(3) -0.012(2) 0.002(2) 0.0181(16)
C5 0.073(3) 0.158(6) 0.062(3) 0.000 0.029(3) 0.000
C6 0.0403(14) 0.0454(14) 0.0624(18) -0.0098(13) 0.0038(12) -0.0015(12)
C10 0.048(2) 0.101(4) 0.068(3) 0.000 0.021(2) 0.000
C11 0.095(5) 0.196(9) 0.045(3) 0.000 -0.013(3) 0.000
C12 0.070(2) 0.088(3) 0.115(3) -0.017(3) -0.016(2) -0.015(2)
C20 0.070(3) 0.088(3) 0.057(3) 0.000 -0.030(2) 0.000
C21 0.086(2) 0.086(2) 0.0580(19) 0.0246(18) -0.0247(17) 0.002(2)
C22 0.087(2) 0.108(3) 0.0355(15) 0.0126(15) -0.0019(15) -0.007(2)
C25 0.064(3) 0.118(5) 0.118(5) 0.000 -0.044(3) 0.000
B2 0.0406(15) 0.0517(17) 0.0570(18) -0.0061(14) 0.0054(13) 0.0059(13)
B5 0.050(2) 0.093(4) 0.039(2) 0.000 0.011(2) 0.000
B7 0.0403(14) 0.0454(14) 0.0624(18) -0.0098(13) 0.0038(12) -0.0015(12)
B8 0.0466(16) 0.072(2) 0.0567(19) -0.0268(17) 0.0029(14) 0.0003(15)
B9 0.0466(16) 0.072(2) 0.0567(19) -0.0268(17) 0.0029(14) 0.0003(15)
B10 0.0337(19) 0.044(2) 0.040(2) 0.000 0.0061(16) 0.000
B11 0.051(3) 0.105(4) 0.036(2) 0.000 0.0012(19) 0.000
B12 0.0408(15) 0.0567(19) 0.0522(17) -0.0103(14) -0.0004(13) -0.0030(13)

loop_
_atom_type_symbol
_atom_type_description
_atom_type_scat_dispersion_real
_atom_type_scat_dispersion_imag
_atom_type_scat_source
C C 0.0033 0.0016 'International Tables Vol C Tables 4.2.6.8 and 6.1.1.4'
H H 0.0000 0.0000 'International Tables Vol C Tables 4.2.6.8 and 6.1.1.4'
B B 0.0013 0.0007 'International Tables Vol C Tables 4.2.6.8 and 6.1.1.4'
Co Co 0.3494 0.9721 'International Tables Vol C Tables 4.2.6.8 and 6.1.1.4'

loop_
_geom_angle_atom_site_label_1
_geom_angle_atom_site_label_2
_geom_angle_atom_site_label_3
_geom_angle
_geom_angle_site_symmetry_1
_geom_angle_site_symmetry_3
_geom_angle_publ_flag
C1 Co4 C22 150.76(14) . 8_565 ?
C1 Co4 C22 150.76(14) . . ?
C22 Co4 C22 40.2(2) 8_565 . ?
C1 Co4 C21 111.06(15) . 8_565 ?
C22 Co4 C21 40.17(15) 8_565 8_565 ?
C22 Co4 C21 67.29(16) . 8_565 ?
C1 Co4 C21 111.06(15) . . ?
C22 Co4 C21 67.29(16) 8_565 . ?
C22 Co4 C21 40.17(15) . . ?
C21 Co4 C21 66.7(2) 8_565 . ?
C1 Co4 C20 92.70(19) . . ?
C22 Co4 C20 67.19(18) 8_565 . ?
C22 Co4 C20 67.19(18) . . ?
C21 Co4 C20 39.62(13) 8_565 . ?
C21 Co4 C20 39.62(13) . . ?
C1 Co4 C6 83.91(11) . . ?
C22 Co4 C6 125.29(14) 8_565 . ?
C22 Co4 C6 96.94(14) . . ?
C21 Co4 C6 164.01(15) 8_565 . ?
C21 Co4 C6 103.38(14) . . ?
C20 Co4 C6 138.10(8) . . ?
C1 Co4 B7 83.91(11) . 8_565 ?
C22 Co4 B7 96.94(14) 8_565 8_565 ?
C22 Co4 B7 125.29(14) . 8_565 ?
C21 Co4 B7 103.38(14) 8_565 8_565 ?
C21 Co4 B7 164.01(15) . 8_565 ?
C20 Co4 B7 138.10(8) . 8_565 ?
C6 Co4 B7 83.22(16) . 8_565 ?
C1 Co4 C6 83.91(11) . 8_565 ?
C22 Co4 C6 96.94(14) 8_565 8_565 ?
C22 Co4 C6 125.29(14) . 8_565 ?
C21 Co4 C6 103.38(14) 8_565 8_565 ?
C21 Co4 C6 164.01(15) . 8_565 ?
C20 Co4 C6 138.10(8) . 8_565 ?
C6 Co4 C6 83.22(16) . 8_565 ?
B7 Co4 C6 0.00(19) 8_565 8_565 ?
C1 Co4 B10 107.39(15) . . ?
C22 Co4 B10 94.02(15) 8_565 . ?
C22 Co4 B10 94.02(15) . . ?
C21 Co4 B10 127.76(14) 8_565 . ?
C21 Co4 B10 127.76(14) . . ?
C20 Co4 B10 159.90(19) . . ?
C6 Co4 B10 47.58(9) . . ?
B7 Co4 B10 47.58(9) 8_565 . ?
C6 Co4 B10 47.58(9) 8_565 . ?
C1 Co4 B2 42.36(9) . . ?
C22 Co4 B2 160.55(15) 8_565 . ?
C22 Co4 B2 120.52(14) . . ?
C21 Co4 B2 142.04(15) 8_565 . ?
C21 Co4 B2 95.35(15) . . ?
C20 Co4 B2 105.49(14) . . ?
C6 Co4 B2 47.90(11) . . ?
B7 Co4 B2 99.76(12) 8_565 . ?
C6 Co4 B2 99.76(12) 8_565 . ?
B10 Co4 B2 89.94(12) . . ?
B2 C1 B2 130.9(3) . 8_565 ?
B2 C1 B5 78.5(2) . . ?
B2 C1 B5 78.5(2) 8_565 . ?
B2 C1 Co4 75.70(17) . . ?
B2 C1 Co4 75.70(17) 8_565 . ?
B5 C1 Co4 114.9(2) . . ?
B2 C1 H1 114.5 . . ?
B2 C1 H1 114.5 8_565 . ?
B5 C1 H1 121.1 . . ?
Co4 C1 H1 124.0 . . ?
B2 C2 H2A 110.3 . . ?
B2 C2 H2B 108.2 . . ?
H2A C2 H2B 109.5 . . ?
B2 C2 H2C 109.9 . . ?
H2A C2 H2C 109.5 . . ?
H2B C2 H2C 109.5 . . ?
B5 C5 H5A 109.5 . . ?
B5 C5 H5B 109.5 . . ?
H5A C5 H5B 109.5 . . ?
B5 C5 H5C 109.5 . . ?
H5A C5 H5C 109.5 . . ?
H5B C5 H5C 109.5 . . ?
B12 C6 B8 61.13(18) . . ?
B12 C6 B10 62.56(19) . . ?
B8 C6 B10 111.8(3) . . ?
B12 C6 B2 119.1(2) . . ?
B8 C6 B2 63.01(19) . . ?
B10 C6 B2 122.6(2) . . ?
B12 C6 Co4 119.63(18) . . ?
B8 C6 Co4 115.61(18) . . ?
B10 C6 Co4 66.22(15) . . ?
B2 C6 Co4 67.22(13) . . ?
B12 C6 H6 115.9 . . ?
B8 C6 H6 121.0 . . ?
B10 C6 H6 116.2 . . ?
B2 C6 H6 112.1 . . ?
Co4 C6 H6 113.9 . . ?
B12 C6 H7 115.9 . . ?
B8 C6 H7 120.9 . . ?
B10 C6 H7 116.2 . . ?
B2 C6 H7 112.1 . . ?
Co4 C6 H7 113.9 . . ?
H6 C6 H7 0.0 . . ?
B10 C10 H10A 109.5 . . ?
B10 C10 H10B 109.5 . . ?
H10A C10 H10B 109.5 . . ?
B10 C10 H10C 109.5 . . ?
H10A C10 H10C 109.5 . . ?
H10B C10 H10C 109.5 . . ?
B11 C11 H11A 109.5 . . ?
B11 C11 H11B 109.5 . . ?
H11A C11 H11B 109.5 . . ?
B11 C11 H11C 109.5 . . ?
H11A C11 H11C 109.5 . . ?
H11B C11 H11C 109.5 . . ?
B12 C12 H12A 109.5 . . ?
B12 C12 H12B 109.5 . . ?
H12A C12 H12B 109.5 . . ?
B12 C12 H12C 109.5 . . ?
H12A C12 H12C 109.5 . . ?
H12B C12 H12C 109.5 . . ?
B8 C19 H19A 111.2 . . ?
B8 C19 H19B 109.1 . . ?
H19A C19 H19B 109.5 . . ?
B8 C19 H19C 108.2 . . ?
H19A C19 H19C 109.5 . . ?
H19B C19 H19C 109.5 . . ?
B8 C19 H8 11.4 . . ?
H19A C19 H8 108.1 . . ?
H19B C19 H8 119.9 . . ?
H19C C19 H8 99.8 . . ?
C21 C20 C21 107.0(5) . 8_565 ?
C21 C20 C25 126.5(2) . . ?
C21 C20 C25 126.5(2) 8_565 . ?
C21 C20 Co4 68.8(2) . . ?
C21 C20 Co4 68.8(2) 8_565 . ?
C25 C20 Co4 129.8(4) . . ?
C22 C21 C20 108.4(4) . . ?
C22 C21 Co4 68.41(17) . . ?
C20 C21 Co4 71.6(2) . . ?
C22 C21 H21A 126.1 . . ?
C20 C21 H21A 125.6 . . ?
Co4 C21 H21A 125.5 . . ?
C22 C22 C21 108.2(2) 8_565 . ?
C22 C22 Co4 69.88(12) 8_565 . ?
C21 C22 Co4 71.42(18) . . ?
C22 C22 H22A 126.0 8_565 . ?
C21 C22 H22A 125.8 . . ?
Co4 C22 H22A 125.9 . . ?
C20 C25 H25A 109.3 . . ?
C20 C25 H25B 109.6 . . ?
H25A C25 H25B 109.5 . . ?
C20 C25 H25C 109.5 . . ?
H25A C25 H25C 109.5 . . ?
H25B C25 H25C 109.5 . . ?
C1 B2 C2 120.5(3) . . ?
C1 B2 C6 115.0(2) . . ?
C2 B2 C6 120.8(3) . . ?
C1 B2 B8 111.2(3) . . ?
C2 B2 B8 114.9(3) . . ?
C6 B2 B8 57.42(17) . . ?
C1 B2 B5 55.2(2) . . ?
C2 B2 B5 130.7(3) . . ?
C6 B2 B5 97.1(2) . . ?
B8 B2 B5 58.6(2) . . ?
C1 B2 Co4 61.94(17) . . ?
C2 B2 Co4 127.9(2) . . ?
C6 B2 Co4 64.87(13) . . ?
B8 B2 Co4 109.63(17) . . ?
B5 B2 Co4 95.13(16) . . ?
C5 B5 C1 112.2(4) . . ?
C5 B5 B11 117.4(4) . . ?
C1 B5 B11 130.4(3) . . ?
C5 B5 B8 120.4(2) . . ?
C1 B5 B8 98.8(2) . . ?
B11 B5 B8 55.80(17) . . ?
C5 B5 B9 120.4(2) . 8_565 ?
C1 B5 B9 98.8(2) . 8_565 ?
B11 B5 B9 55.80(17) . 8_565 ?
B8 B5 B9 102.3(3) . 8_565 ?
C5 B5 B8 120.4(2) . 8_565 ?
C1 B5 B8 98.8(2) . 8_565 ?
B11 B5 B8 55.80(17) . 8_565 ?
B8 B5 B8 102.3(3) . 8_565 ?
B9 B5 B8 0.0(3) 8_565 8_565 ?
C5 B5 B2 120.7(3) . 8_565 ?
C1 B5 B2 46.36(14) . 8_565 ?
B11 B5 B2 104.0(2) . 8_565 ?
B8 B5 B2 117.7(3) . 8_565 ?
B9 B5 B2 54.42(16) 8_565 8_565 ?
B8 B5 B2 54.42(16) 8_565 8_565 ?
C5 B5 B2 120.7(3) . . ?
C1 B5 B2 46.36(14) . . ?
B11 B5 B2 104.0(2) . . ?
B8 B5 B2 54.42(16) . . ?
B9 B5 B2 117.7(3) 8_565 . ?
B8 B5 B2 117.7(3) 8_565 . ?
B2 B5 B2 84.4(2) 8_565 . ?
C19 B8 C6 126.0(4) . . ?
C19 B8 B12 119.8(3) . . ?
C6 B8 B12 58.94(17) . . ?
C19 B8 B11 119.6(4) . . ?
C6 B8 B11 106.0(2) . . ?
B12 B8 B11 61.5(2) . . ?
C19 B8 B2 114.0(4) . . ?
C6 B8 B2 59.57(18) . . ?
B12 B8 B2 114.0(2) . . ?
B11 B8 B2 118.0(3) . . ?
C19 B8 B5 122.7(4) . . ?
C6 B8 B5 104.3(2) . . ?
B12 B8 B5 108.2(2) . . ?
B11 B8 B5 59.3(2) . . ?
B2 B8 B5 67.0(2) . . ?
C19 B8 H8 1.9 . . ?
C6 B8 H8 124.5 . . ?
B12 B8 H8 120.6 . . ?
B11 B8 H8 121.5 . . ?
B2 B8 H8 112.3 . . ?
B5 B8 H8 123.1 . . ?
C10 B10 B7 123.05(16) . 8_565 ?
C10 B10 C6 123.05(16) . 8_565 ?
B7 B10 C6 0.0(2) 8_565 8_565 ?
C10 B10 C6 123.05(16) . . ?
B7 B10 C6 110.8(3) 8_565 . ?
C6 B10 C6 110.8(3) 8_565 . ?
C10 B10 B12 116.6(3) . . ?
B7 B10 B12 106.3(3) 8_565 . ?
C6 B10 B12 106.3(3) 8_565 . ?
C6 B10 B12 57.90(17) . . ?
C10 B10 B12 116.6(3) . 8_565 ?
B7 B10 B12 57.90(17) 8_565 8_565 ?
C6 B10 B12 57.90(17) 8_565 8_565 ?
C6 B10 B12 106.3(3) . 8_565 ?
B12 B10 B12 59.1(3) . 8_565 ?
C10 B10 Co4 119.0(3) . . ?
B7 B10 Co4 66.20(15) 8_565 . ?
C6 B10 Co4 66.20(15) 8_565 . ?
C6 B10 Co4 66.20(15) . . ?
B12 B10 Co4 115.77(19) . . ?
B12 B10 Co4 115.77(19) 8_565 . ?
C11 B11 B9 118.4(2) . 8_565 ?
C11 B11 B8 118.4(2) . 8_565 ?
B9 B11 B8 0.0(3) 8_565 8_565 ?
C11 B11 B8 118.41(19) . . ?
B9 B11 B8 117.1(3) 8_565 . ?
B8 B11 B8 117.1(3) 8_565 . ?
C11 B11 B12 120.6(4) . . ?
B9 B11 B12 109.3(3) 8_565 . ?
B8 B11 B12 109.3(3) 8_565 . ?
B8 B11 B12 59.20(18) . . ?
C11 B11 B12 120.6(4) . 8_565 ?
B9 B11 B12 59.20(18) 8_565 8_565 ?
B8 B11 B12 59.20(18) 8_565 8_565 ?
B8 B11 B12 109.3(3) . 8_565 ?
B12 B11 B12 59.2(3) . 8_565 ?
C11 B11 B5 120.1(4) . . ?
B9 B11 B5 64.91(19) 8_565 . ?
B8 B11 B5 64.91(19) 8_565 . ?
B8 B11 B5 64.91(19) . . ?
B12 B11 B5 110.8(3) . . ?
B12 B11 B5 110.8(3) 8_565 . ?
C12 B12 C6 122.0(3) . . ?
C12 B12 B8 120.6(3) . . ?
C6 B12 B8 59.93(18) . . ?
C12 B12 B12 120.4(2) . 8_565 ?
C6 B12 B12 108.74(14) . 8_565 ?
B8 B12 B12 110.43(16) . 8_565 ?
C12 B12 B11 124.5(3) . . ?
C6 B12 B11 105.1(2) . . ?
B8 B12 B11 59.3(2) . . ?
B12 B12 B11 60.41(13) 8_565 . ?
C12 B12 B10 121.9(3) . . ?
C6 B12 B10 59.54(16) . . ?
B8 B12 B10 108.4(2) . . ?
B12 B12 B10 60.47(13) 8_565 . ?
B11 B12 B10 106.0(2) . . ?

loop_
_geom_bond_atom_site_label_1
_geom_bond_atom_site_label_2
_geom_bond_distance
_geom_bond_site_symmetry_2
_geom_bond_publ_flag
Co4 C1 2.003(4) . ?
Co4 C22 2.028(3) 8_565 ?
Co4 C22 2.028(3) . ?
Co4 C21 2.067(3) 8_565 ?
Co4 C21 2.067(3) . ?
Co4 C20 2.103(4) . ?
Co4 C6 2.160(3) . ?
Co4 B7 2.160(3) 8_565 ?
Co4 C6 2.160(3) 8_565 ?
Co4 B10 2.161(4) . ?
Co4 B2 2.200(3) . ?
C1 B2 1.530(4) . ?
C1 B2 1.530(4) 8_565 ?
C1 B5 1.735(6) . ?
C1 H1 1.0999 . ?
C2 B2 1.587(4) . ?
C2 H2A 0.9600 . ?
C2 H2B 0.9601 . ?
C2 H2C 0.9600 . ?
C5 B5 1.601(6) . ?
C5 H5A 0.9600 . ?
C5 H5B 0.9600 . ?
C5 H5C 0.9600 . ?
C6 B12 1.713(4) . ?
C6 B8 1.730(5) . ?
C6 B10 1.743(3) . ?
C6 B2 1.771(4) . ?
C6 H6 1.1009 . ?
C6 H7 1.1005 . ?
C10 B10 1.600(6) . ?
C10 H10A 0.9600 . ?
C10 H10B 0.9600 . ?
C10 H10C 0.9600 . ?
C11 B11 1.602(6) . ?
C11 H11A 0.9600 . ?
C11 H11B 0.9600 . ?
C11 H11C 0.9600 . ?
C12 B12 1.578(4) . ?
C12 H12A 0.9600 . ?
C12 H12B 0.9600 . ?
C12 H12C 0.9600 . ?
C19 B8 1.564(8) . ?
C19 H19A 0.9600 . ?
C19 H19B 0.9600 . ?
C19 H19C 0.9600 . ?
C19 H8 0.2256 . ?
C20 C21 1.413(5) . ?
C20 C21 1.413(5) 8_565 ?
C20 C25 1.488(8) . ?
C21 C22 1.407(5) . ?
C21 H21A 0.9599 . ?
C22 C22 1.395(8) 8_565 ?
C22 H22A 0.9602 . ?
C25 H25A 0.9600 . ?
C25 H25B 0.9600 . ?
C25 H25C 0.9600 . ?
B2 B8 1.830(5) . ?
B2 B5 2.071(5) . ?
B5 B11 1.822(7) . ?
B5 B8 1.920(5) . ?
B5 B9 1.920(5) 8_565 ?
B5 B8 1.920(5) 8_565 ?
B5 B2 2.071(5) 8_565 ?
B8 B12 1.751(4) . ?
B8 B11 1.753(5) . ?
B8 H8 1.3436 . ?
B10 B7 1.743(3) 8_565 ?
B10 C6 1.743(3) 8_565 ?
B10 B12 1.794(5) . ?
B10 B12 1.794(5) 8_565 ?
B11 B9 1.753(5) 8_565 ?
B11 B8 1.753(5) 8_565 ?
B11 B12 1.791(5) . ?
B11 B12 1.791(5) 8_565 ?
B12 B12 1.769(7) 8_565 ?
